data_2233130
loop_
_publ_author_name
'Ma, Ning'
'Zhang, Tong'
'Yang, Guang-Rui'

_publ_section_title
;
 Pentaaqua(5-carboxypyridine-2-carboxylato-\k^2^<i>N</i>,<i>O</i>^2^)(pyridine-2,5-dicarboxylato-\k^2^<i>N</i>,<i>O</i>^2^)cerium(III)
 tetrahydrate
;
_journal_coeditor_code EZ2275
_journal_issue 1
_journal_name_full 'Acta Crystallographica Section E'
_journal_page_first m41
_journal_page_last m42
_journal_paper_doi 10.1107/S1600536811052688
_journal_volume 68
_journal_year 2012
_chemical_formula_iupac '[Ce (C7 H3 N O4) (C7 H4 N O4) (H2 O)5], 4H2 O'
_chemical_formula_moiety 'C14 H17 Ce N2 O13, 4(H2 O)'
_chemical_formula_sum 'C14 H25 Ce N2 O17'
_chemical_formula_weight 633.48
_chemical_name_systematic
;
Pentaaqua(5-carboxypyridine-2-carboxylato-\k^2^<i>N</i>,<i>O</i>^2^)(pyridine-
2,5-dicarboxylato-\k^2^<i>N</i>,<i>O</i>^2^)cerium(III) tetrahydrate
;
_space_group_IT_number 15
_symmetry_cell_setting monoclinic
_symmetry_space_group_name_Hall '-C 2yc'
_symmetry_space_group_name_H-M 'C 1 2/c 1'
_atom_sites_solution_hydrogens geom
_atom_sites_solution_primary direct
_atom_sites_solution_secondary difmap
_audit_creation_method SHELXL-97
_cell_angle_alpha 90.00
_cell_angle_beta 93.6500(10)
_cell_angle_gamma 90.00
_cell_formula_units_Z 8
_cell_length_a 14.0652(10)
_cell_length_b 9.6485(7)
_cell_length_c 33.345(2)
_cell_measurement_reflns_used 2168
_cell_measurement_temperature 296(2)
_cell_measurement_theta_max 22.74
_cell_measurement_theta_min 2.56
_cell_volume 4516.0(5)
_computing_cell_refinement 'SAINT-Plus (Bruker, 2001)'
_computing_data_collection 'SMART (Bruker, 2001)'
_computing_data_reduction 'SAINT-Plus (Bruker, 2001)'
_computing_molecular_graphics 'PLATON (Spek, 2009)'
_computing_publication_material 'PLATON (Spek, 2009)'
_computing_structure_refinement 'SHELXL97 (Sheldrick, 2008)'
_computing_structure_solution 'SHELXS97 (Sheldrick, 2008)'
_diffrn_ambient_temperature 296(2)
_diffrn_measured_fraction_theta_full 0.996
_diffrn_measured_fraction_theta_max 0.996
_diffrn_measurement_device_type 'Bruker SMART APEX CCD'
_diffrn_measurement_method 'phi and omega scans'
_diffrn_radiation_monochromator graphite
_diffrn_radiation_source 'fine-focus sealed tube'
_diffrn_radiation_type MoK\a
_diffrn_radiation_wavelength 0.71073
_diffrn_reflns_av_R_equivalents 0.0194
_diffrn_reflns_av_sigmaI/netI 0.0223
_diffrn_reflns_limit_h_max 12
_diffrn_reflns_limit_h_min -16
_diffrn_reflns_limit_k_max 11
_diffrn_reflns_limit_k_min -11
_diffrn_reflns_limit_l_max 39
_diffrn_reflns_limit_l_min -38
_diffrn_reflns_number 11155
_diffrn_reflns_theta_full 25.00
_diffrn_reflns_theta_max 25.00
_diffrn_reflns_theta_min 2.45
_exptl_absorpt_coefficient_mu 2.102
_exptl_absorpt_correction_T_max 0.7164
_exptl_absorpt_correction_T_min 0.5182
_exptl_absorpt_correction_type multi-scan
_exptl_absorpt_process_details '(SADABS; Sheldrick, 2001)'
_exptl_crystal_colour colorless
_exptl_crystal_density_diffrn 1.863
_exptl_crystal_density_method 'not measured'
_exptl_crystal_description block
_exptl_crystal_F_000 2536
_exptl_crystal_size_max 0.36
_exptl_crystal_size_mid 0.24
_exptl_crystal_size_min 0.17
_refine_diff_density_max 0.447
_refine_diff_density_min -0.500
_refine_ls_extinction_method none
_refine_ls_goodness_of_fit_ref 1.065
_refine_ls_hydrogen_treatment mixed
_refine_ls_matrix_type full
_refine_ls_number_parameters 383
_refine_ls_number_reflns 3961
_refine_ls_number_restraints 28
_refine_ls_restrained_S_all 1.062
_refine_ls_R_factor_all 0.0235
_refine_ls_R_factor_gt 0.0210
_refine_ls_shift/su_max 0.002
_refine_ls_shift/su_mean 0.000
_refine_ls_structure_factor_coef Fsqd
_refine_ls_weighting_details 'calc w=1/[\s^2^(Fo^2^)+(0.0224P)^2^+6.9052P] where P=(Fo^2^+2Fc^2^)/3'
_refine_ls_weighting_scheme calc
_refine_ls_wR_factor_gt 0.0484
_refine_ls_wR_factor_ref 0.0495
_reflns_number_gt 3705
_reflns_number_total 3961
_reflns_threshold_expression I>2sigma(I)
_cod_data_source_file ez2275.cif
_cod_data_source_block I
_cod_original_cell_volume 4516.0(6)
_cod_original_sg_symbol_H-M 'C 2/c'
_cod_database_code 2233130
_cod_database_fobs_code 2233130

loop_
_symmetry_equiv_pos_as_xyz
'x, y, z'
'-x, y, -z+1/2'
'x+1/2, y+1/2, z'
'-x+1/2, y+1/2, -z+1/2'
'-x, -y, -z'
'x, -y, z-1/2'
'-x+1/2, -y+1/2, -z'
'x+1/2, -y+1/2, z-1/2'

loop_
_atom_site_type_symbol
_atom_site_label
_atom_site_fract_x
_atom_site_fract_y
_atom_site_fract_z
_atom_site_U_iso_or_equiv
_atom_site_adp_type
_atom_site_calc_flag
_atom_site_refinement_flags
_atom_site_occupancy
_atom_site_symmetry_multiplicity
Ce Ce1 0.894634(10) -0.318396(14) 0.381434(4) 0.01818(6) Uani d . 1 1
O O1 0.97858(13) -0.54167(19) 0.38596(5) 0.0277(4) Uani d . 1 1
O O2 1.07372(15) -0.70191(18) 0.41446(6) 0.0304(4) Uani d . 1 1
O O3 1.10159(16) -0.0673(2) 0.53150(6) 0.0372(5) Uani d . 1 1
O O4 1.17536(16) -0.2284(2) 0.56975(6) 0.0370(5) Uani d . 1 1
O O5 0.88653(14) -0.15016(18) 0.32391(5) 0.0285(4) Uani d . 1 1
O O6 0.87079(16) -0.08997(19) 0.25957(5) 0.0357(5) Uani d . 1 1
O O7 0.88037(18) -0.8380(2) 0.27999(6) 0.0374(5) Uani d D 1 1
O O8 0.85018(17) -0.79869(19) 0.21507(6) 0.0385(5) Uani d . 1 1
N N1 1.02240(15) -0.3588(2) 0.44467(6) 0.0211(5) Uani d . 1 1
N N2 0.87500(15) -0.4203(2) 0.30610(6) 0.0212(5) Uani d . 1 1
C C1 1.04597(19) -0.2665(3) 0.47348(8) 0.0235(6) Uani d . 1 1
H H1A 1.0159 -0.1805 0.4724 0.028 Uiso calc R 1 1
C C2 1.11345(19) -0.2927(3) 0.50507(8) 0.0229(6) Uani d . 1 1
C C3 1.1603(2) -0.4173(3) 0.50519(8) 0.0295(6) Uani d . 1 1
H H3A 1.2068 -0.4375 0.5254 0.035 Uiso calc R 1 1
C C4 1.1381(2) -0.5126(3) 0.47515(8) 0.0300(6) Uani d . 1 1
H H4A 1.1702 -0.5968 0.4746 0.036 Uiso calc R 1 1
C C5 1.06761(18) -0.4811(3) 0.44591(7) 0.0202(5) Uani d . 1 1
C C6 1.1322(2) -0.1883(3) 0.53826(8) 0.0253(6) Uani d . 1 1
C C7 1.03803(18) -0.5827(3) 0.41309(7) 0.0219(6) Uani d . 1 1
C C8 0.87469(19) -0.3296(3) 0.27554(8) 0.0209(5) Uani d . 1 1
C C9 0.8724(2) -0.3706(3) 0.23619(8) 0.0307(7) Uani d . 1 1
H H9A 0.8722 -0.3052 0.2157 0.037 Uiso calc R 1 1
C C10 0.8705(2) -0.5100(3) 0.22733(8) 0.0316(7) Uani d . 1 1
H H10A 0.8691 -0.5399 0.2008 0.038 Uiso calc R 1 1
C C11 0.87054(19) -0.6052(3) 0.25841(8) 0.0231(6) Uani d . 1 1
C C12 0.87281(18) -0.5545(3) 0.29736(7) 0.0228(6) Uani d . 1 1
H H12A 0.8728 -0.6177 0.3184 0.027 Uiso calc R 1 1
C C13 0.87783(19) -0.1775(3) 0.28743(8) 0.0222(6) Uani d . 1 1
C C14 0.86649(19) -0.7566(3) 0.24921(8) 0.0237(6) Uani d . 1 1
O O1W 0.92616(16) -0.0802(2) 0.40398(6) 0.0348(5) Uani d D 1 1
H H1WA 0.939(2) -0.024(2) 0.3864(6) 0.039(10) Uiso d D 1 1
H H1WB 0.911(2) -0.037(3) 0.4241(6) 0.049(10) Uiso d D 1 1
O O2W 0.81108(15) -0.2775(2) 0.44579(6) 0.0351(5) Uani d D 1 1
H H2WA 0.7607(14) -0.313(3) 0.4527(9) 0.048(11) Uiso d D 1 1
H H2WB 0.837(2) -0.235(4) 0.4650(8) 0.074(14) Uiso d D 1 1
O O3W 0.78056(16) -0.5204(2) 0.38981(7) 0.0369(5) Uani d D 1 1
H H3WA 0.7345(15) -0.528(3) 0.3730(7) 0.041(10) Uiso d D 1 1
H H3WB 0.796(2) -0.5992(18) 0.3977(10) 0.060(12) Uiso d D 1 1
O O4W 1.05648(15) -0.2898(2) 0.35667(7) 0.0334(5) Uani d D 1 1
H H4WA 1.076(2) -0.2140(18) 0.3486(10) 0.042(10) Uiso d D 1 1
H H4WB 1.1030(15) -0.339(3) 0.3637(11) 0.052(11) Uiso d D 1 1
O O5W 0.72275(14) -0.2396(2) 0.36277(6) 0.0329(5) Uani d D 1 1
H H5WA 0.6985(19) -0.254(4) 0.3399(4) 0.044(10) Uiso d D 1 1
H H5WB 0.6823(18) -0.240(4) 0.3798(7) 0.056(12) Uiso d D 1 1
O O6W 0.64591(16) -0.3678(3) 0.47916(7) 0.0428(5) Uani d D 1 1
H H6WA 0.611(2) -0.333(3) 0.4610(9) 0.065(13) Uiso d D 1 1
H H6WB 0.626(3) -0.444(2) 0.4860(13) 0.099(18) Uiso d D 1 1
O O7W 0.62864(17) -0.5498(2) 0.33125(8) 0.0420(5) Uani d D 1 1
H H7WA 0.5957(19) -0.486(2) 0.3394(8) 0.034(10) Uiso d D 1 1
H H7WB 0.639(3) -0.539(4) 0.3073(5) 0.104(19) Uiso d D 1 1
O O8W 0.99039(18) 0.1264(2) 0.35587(7) 0.0412(5) Uani d D 1 1
H H8WA 1.001(3) 0.192(2) 0.3712(9) 0.061(13) Uiso d D 1 1
H H8WB 0.948(2) 0.143(3) 0.3385(8) 0.060(13) Uiso d D 1 1
O O9W 1.22355(19) -0.4211(3) 0.37170(9) 0.0614(8) Uani d D 1 1
H H9WA 1.253(2) -0.387(3) 0.3916(7) 0.057(12) Uiso d D 1 1
H H9WB 1.242(3) -0.5001(19) 0.3673(11) 0.076(15) Uiso d D 1 1
H H7 0.872(3) -0.9185(19) 0.2726(13) 0.092(16) Uiso d D 1 1

loop_
_atom_site_aniso_label
_atom_site_aniso_U_11
_atom_site_aniso_U_22
_atom_site_aniso_U_33
_atom_site_aniso_U_12
_atom_site_aniso_U_13
_atom_site_aniso_U_23
Ce1 0.02396(9) 0.01492(9) 0.01536(9) 0.00190(6) -0.00097(6) -0.00118(6)
O1 0.0359(11) 0.0211(9) 0.0247(10) 0.0035(8) -0.0088(8) -0.0039(8)
O2 0.0415(12) 0.0176(10) 0.0313(11) 0.0075(8) -0.0046(9) -0.0043(8)
O3 0.0661(15) 0.0216(11) 0.0231(10) 0.0080(10) -0.0039(10) -0.0027(8)
O4 0.0574(14) 0.0276(11) 0.0237(11) 0.0007(10) -0.0157(10) -0.0027(9)
O5 0.0482(12) 0.0171(9) 0.0197(10) -0.0011(8) -0.0015(9) -0.0011(8)
O6 0.0706(15) 0.0152(9) 0.0207(10) -0.0017(9) -0.0025(10) 0.0026(8)
O7 0.0731(16) 0.0152(10) 0.0222(11) -0.0016(10) -0.0101(10) -0.0005(9)
O8 0.0713(16) 0.0210(11) 0.0220(11) 0.0018(10) -0.0055(10) -0.0049(8)
N1 0.0262(12) 0.0199(11) 0.0167(11) 0.0053(9) -0.0028(9) -0.0024(9)
N2 0.0299(12) 0.0148(11) 0.0186(11) 0.0009(9) -0.0013(9) -0.0001(9)
C1 0.0297(15) 0.0191(13) 0.0212(13) 0.0062(11) -0.0021(11) -0.0022(11)
C2 0.0283(14) 0.0203(13) 0.0202(13) -0.0014(11) 0.0015(11) -0.0005(11)
C3 0.0358(16) 0.0270(15) 0.0242(14) 0.0074(12) -0.0102(12) -0.0016(12)
C4 0.0383(16) 0.0230(15) 0.0276(15) 0.0116(12) -0.0059(12) -0.0025(12)
C5 0.0251(13) 0.0184(13) 0.0171(13) 0.0015(10) 0.0011(10) 0.0012(10)
C6 0.0333(15) 0.0220(14) 0.0205(14) -0.0038(12) 0.0018(12) -0.0008(11)
C7 0.0264(14) 0.0200(14) 0.0194(13) 0.0008(11) 0.0027(11) 0.0010(11)
C8 0.0256(14) 0.0166(13) 0.0205(13) 0.0003(10) 0.0002(11) 0.0011(10)
C9 0.0567(19) 0.0186(14) 0.0170(14) -0.0001(13) 0.0035(13) 0.0031(11)
C10 0.0559(19) 0.0238(15) 0.0150(13) -0.0010(13) 0.0005(13) -0.0034(11)
C11 0.0299(14) 0.0178(13) 0.0215(13) 0.0015(11) -0.0003(11) -0.0020(11)
C12 0.0338(15) 0.0164(13) 0.0179(13) 0.0007(11) -0.0006(11) 0.0029(10)
C13 0.0273(14) 0.0163(13) 0.0227(14) 0.0012(10) 0.0001(11) 0.0001(11)
C14 0.0291(14) 0.0213(14) 0.0203(14) 0.0008(11) -0.0022(11) -0.0008(11)
O1W 0.0619(14) 0.0211(10) 0.0218(11) -0.0011(10) 0.0059(10) -0.0045(9)
O2W 0.0323(12) 0.0480(14) 0.0254(11) -0.0050(10) 0.0057(9) -0.0072(10)
O3W 0.0375(13) 0.0286(12) 0.0431(13) -0.0053(10) -0.0086(10) 0.0091(10)
O4W 0.0310(12) 0.0286(12) 0.0412(12) 0.0020(10) 0.0078(10) 0.0096(10)
O5W 0.0303(11) 0.0440(13) 0.0238(11) 0.0048(10) -0.0025(9) -0.0030(10)
O6W 0.0406(13) 0.0395(14) 0.0476(15) 0.0021(11) -0.0033(11) 0.0162(12)
O7W 0.0461(14) 0.0355(13) 0.0439(14) -0.0044(11) -0.0002(11) 0.0143(11)
O8W 0.0617(16) 0.0291(12) 0.0316(12) -0.0064(11) -0.0068(11) -0.0066(10)
O9W 0.0550(16) 0.0467(16) 0.078(2) 0.0185(13) -0.0337(14) -0.0271(15)

loop_
_atom_type_symbol
_atom_type_description
_atom_type_scat_dispersion_real
_atom_type_scat_dispersion_imag
_atom_type_scat_source
C C 0.0033 0.0016 'International Tables Vol C Tables 4.2.6.8 and 6.1.1.4'
H H 0.0000 0.0000 'International Tables Vol C Tables 4.2.6.8 and 6.1.1.4'
N N 0.0061 0.0033 'International Tables Vol C Tables 4.2.6.8 and 6.1.1.4'
O O 0.0106 0.0060 'International Tables Vol C Tables 4.2.6.8 and 6.1.1.4'
Ce Ce -0.2486 2.6331 'International Tables Vol C Tables 4.2.6.8 and 6.1.1.4'

loop_
_geom_angle_atom_site_label_1
_geom_angle_atom_site_label_2
_geom_angle_atom_site_label_3
_geom_angle
O1W Ce1 O1 136.63(7)
O1W Ce1 O4W 81.14(7)
O1 Ce1 O4W 70.80(7)
O1W Ce1 O5 68.06(6)
O1 Ce1 O5 127.76(6)
O4W Ce1 O5 70.87(7)
O1W Ce1 O2W 71.32(7)
O1 Ce1 O2W 109.29(7)
O4W Ce1 O2W 138.20(7)
O5 Ce1 O2W 122.95(7)
O1W Ce1 O3W 141.81(7)
O1 Ce1 O3W 68.07(7)
O4W Ce1 O3W 135.80(7)
O5 Ce1 O3W 125.42(7)
O2W Ce1 O3W 72.45(7)
O1W Ce1 O5W 86.90(7)
O1 Ce1 O5W 135.61(7)
O4W Ce1 O5W 138.86(7)
O5 Ce1 O5W 68.15(7)
O2W Ce1 O5W 71.37(7)
O3W Ce1 O5W 70.39(7)
O1W Ce1 N2 129.35(6)
O1 Ce1 N2 75.98(6)
O4W Ce1 N2 76.86(7)
O5 Ce1 N2 61.75(6)
O2W Ce1 N2 144.87(7)
O3W Ce1 N2 78.20(7)
O5W Ce1 N2 80.99(6)
O1W Ce1 N1 78.35(7)
O1 Ce1 N1 62.21(6)
O4W Ce1 N1 72.46(7)
O5 Ce1 N1 133.10(7)
O2W Ce1 N1 71.63(7)
O3W Ce1 N1 101.26(7)
O5W Ce1 N1 142.85(6)
N2 Ce1 N1 134.12(6)
C7 O1 Ce1 128.03(16)
C13 O5 Ce1 127.41(16)
C14 O7 H7 109(3)
C1 N1 C5 118.0(2)
C1 N1 Ce1 125.81(17)
C5 N1 Ce1 116.15(16)
C12 N2 C8 118.1(2)
C12 N2 Ce1 124.06(16)
C8 N2 Ce1 117.68(16)
N1 C1 C2 123.2(2)
N1 C1 H1A 118.4
C2 C1 H1A 118.4
C3 C2 C1 117.7(2)
C3 C2 C6 121.5(2)
C1 C2 C6 120.8(2)
C2 C3 C4 119.7(3)
C2 C3 H3A 120.1
C4 C3 H3A 120.1
C5 C4 C3 119.0(2)
C5 C4 H4A 120.5
C3 C4 H4A 120.5
N1 C5 C4 122.3(2)
N1 C5 C7 116.2(2)
C4 C5 C7 121.5(2)
O4 C6 O3 125.8(3)
O4 C6 C2 117.7(2)
O3 C6 C2 116.5(2)
O2 C7 O1 124.2(2)
O2 C7 C5 118.6(2)
O1 C7 C5 117.2(2)
N2 C8 C9 122.5(2)
N2 C8 C13 115.6(2)
C9 C8 C13 121.8(2)
C8 C9 C10 119.1(2)
C8 C9 H9A 120.4
C10 C9 H9A 120.4
C9 C10 C11 119.2(2)
C9 C10 H10A 120.4
C11 C10 H10A 120.4
C10 C11 C12 117.8(2)
C10 C11 C14 119.8(2)
C12 C11 C14 122.4(2)
N2 C12 C11 123.3(2)
N2 C12 H12A 118.4
C11 C12 H12A 118.4
O5 C13 O6 125.5(2)
O5 C13 C8 117.3(2)
O6 C13 C8 117.2(2)
O8 C14 O7 123.3(2)
O8 C14 C11 121.4(2)
O7 C14 C11 115.3(2)
Ce1 O1W H1WA 116(2)
Ce1 O1W H1WB 132(2)
H1WA O1W H1WB 108(2)
Ce1 O2W H2WA 128(2)
Ce1 O2W H2WB 122(2)
H2WA O2W H2WB 109(2)
Ce1 O3W H3WA 117(2)
Ce1 O3W H3WB 125(2)
H3WA O3W H3WB 109(2)
Ce1 O4W H4WA 122(2)
Ce1 O4W H4WB 124(2)
H4WA O4W H4WB 109(2)
Ce1 O5W H5WA 120(2)
Ce1 O5W H5WB 121(2)
H5WA O5W H5WB 112(2)
H6WA O6W H6WB 112(2)
H7WA O7W H7WB 111(2)
H8WA O8W H8WB 112(2)
H9WA O9W H9WB 111(2)

loop_
_geom_bond_atom_site_label_1
_geom_bond_atom_site_label_2
_geom_bond_distance
Ce1 O1W 2.4493(19)
Ce1 O1 2.4566(18)
Ce1 O4W 2.486(2)
Ce1 O5 2.5098(18)
Ce1 O2W 2.542(2)
Ce1 O3W 2.551(2)
Ce1 O5W 2.573(2)
Ce1 N2 2.695(2)
Ce1 N1 2.710(2)
O1 C7 1.256(3)
O2 C7 1.254(3)
O3 C6 1.259(3)
O4 C6 1.241(3)
O5 C13 1.243(3)
O6 C13 1.255(3)
O7 C14 1.297(3)
O7 H7 0.820(10)
O8 C14 1.217(3)
N1 C1 1.337(3)
N1 C5 1.340(3)
N2 C12 1.327(3)
N2 C8 1.343(3)
C1 C2 1.395(4)
C1 H1A 0.9300
C2 C3 1.370(4)
C2 C6 1.508(4)
C3 C4 1.381(4)
C3 H3A 0.9300
C4 C5 1.380(4)
C4 H4A 0.9300
C5 C7 1.508(4)
C8 C9 1.369(4)
C8 C13 1.520(3)
C9 C10 1.377(4)
C9 H9A 0.9300
C10 C11 1.384(4)
C10 H10A 0.9300
C11 C12 1.386(4)
C11 C14 1.493(4)
C12 H12A 0.9300
O1W H1WA 0.828(10)
O1W H1WB 0.830(10)
O2W H2WA 0.832(10)
O2W H2WB 0.829(10)
O3W H3WA 0.833(10)
O3W H3WB 0.831(10)
O4W H4WA 0.830(10)
O4W H4WB 0.828(10)
O5W H5WA 0.828(10)
O5W H5WB 0.829(10)
O6W H6WA 0.826(10)
O6W H6WB 0.827(10)
O7W H7WA 0.825(10)
O7W H7WB 0.826(10)
O8W H8WA 0.824(10)
O8W H8WB 0.825(10)
O9W H9WA 0.825(10)
O9W H9WB 0.821(10)

loop_
_geom_hbond_atom_site_label_D
_geom_hbond_atom_site_label_H
_geom_hbond_atom_site_label_A
_geom_hbond_site_symmetry_A
_geom_hbond_distance_DH
_geom_hbond_distance_HA
_geom_hbond_distance_DA
_geom_hbond_angle_DHA
O1W H1WA O8W . 0.828(10) 1.938(13) 2.747(3) 165(3)
O1W H1WB O3 5_756 0.830(10) 1.808(12) 2.630(3) 170(3)
O2W H2WA O6W . 0.832(10) 1.961(13) 2.779(3) 167(3)
O2W H2WB O6W 7_646 0.829(10) 2.107(17) 2.898(3) 159(3)
O3W H3WA O7W . 0.833(10) 1.983(11) 2.816(3) 177(3)
O3W H3WB O4 5_746 0.831(10) 2.011(13) 2.823(3) 165(4)
O4W H4WA O7W 3 0.830(10) 1.859(11) 2.687(3) 175(3)
O4W H4WB O9W . 0.828(10) 1.877(14) 2.689(3) 166(3)
O5W H5WA O8 4_655 0.828(10) 1.963(11) 2.789(3) 175(3)
O5W H5WB O2 3_455 0.829(10) 2.006(14) 2.821(3) 167(4)
O6W H6WA O2 3_455 0.826(10) 2.044(16) 2.823(3) 157(3)
O6W H6WB O3 3_445 0.827(10) 1.97(3) 2.698(3) 146(4)
O7W H7WA O8W 3_445 0.825(10) 1.944(13) 2.747(4) 164(3)
O7W H7WB O6 4_645 0.826(10) 2.28(2) 3.054(3) 157(5)
O7W H7WB O8 4_655 0.826(10) 2.45(4) 2.898(3) 115(3)
O8W H8WA O2 1_565 0.824(10) 1.996(16) 2.765(3) 155(3)
O8W H8WA O1 1_565 0.824(10) 2.64(2) 3.364(3) 148(3)
O8W H8WB O7 1_565 0.825(10) 2.121(17) 2.901(3) 158(4)
O9W H9WA O4 7_746 0.825(10) 1.941(13) 2.750(3) 167(4)
O9W H9WB O5W 3_545 0.821(10) 2.33(2) 3.087(4) 154(4)
O7 H7 O6 1_545 0.820(10) 1.711(12) 2.526(3) 173(5)
